data_7207626
loop_
_publ_author_name
'Martins, D.'
'Sanselme, M.'
'Houssin, O.'
'Dupray, V.'
'Petit, M. N.'
'Pasquier, D.'
'Diolez, C.'
'Coquerel, G.'

_publ_section_title
;
 Physical transformations of the active pharmaceutical ingredient BN83495:
 enantiotropic and monotropic relationships. Access to several polymorphic
 forms by using various solvation--desolvation processes
;
_journal_issue 7
_journal_name_full CrystEngComm
_journal_page_first 2507
_journal_paper_doi 10.1039/c2ce06537a
_journal_volume 14
_journal_year 2012
_chemical_absolute_configuration ad
_chemical_compound_source 'synthesis as described'
_chemical_formula_moiety 'C16 H21 N1 O6 S2'
_chemical_formula_sum 'C16 H21 N O6 S2'
_chemical_formula_weight 387.46
_chemical_name_systematic
;
?
;
_space_group_IT_number 33
_symmetry_cell_setting orthorhombic
_symmetry_Int_Tables_number 33
_symmetry_space_group_name_Hall 'P 2c -2n'
_symmetry_space_group_name_H-M 'P n a 21'
_atom_sites_solution_hydrogens geom
_atom_sites_solution_primary direct
_atom_sites_solution_secondary difmap
_audit_conform_dict_location ftp://ftp.iucr.org/pub/cif_core.dic
_audit_conform_dict_name cif_core.dic
_audit_conform_dict_version 2.3
_audit_creation_date 2011-10-18T14:14:49-00:00
_audit_creation_method 'WinGX routine CIF_UPDATE'
_cell_angle_alpha 90
_cell_angle_beta 90
_cell_angle_gamma 90
_cell_formula_units_Z 4
_cell_length_a 7.8650(19)
_cell_length_b 26.831(7)
_cell_length_c 8.552(2)
_cell_measurement_reflns_used 0
_cell_measurement_temperature 293(2)
_cell_measurement_theta_max 0
_cell_measurement_theta_min 0
_cell_measurement_wavelength 0.71073
_cell_volume 1804.7(8)
_computing_molecular_graphics 'Ortep-3 for Windows (Farrugia, 1997)'
_computing_publication_material 'WinGX publication routines (Farrugia, 1999)'
_computing_structure_refinement 'SHELXL-97 (Sheldrick, 1997)'
_computing_structure_solution 'SHELXS-86 (Sheldrick, 1986)'
_diffrn_ambient_temperature 293(2)
_diffrn_measured_fraction_theta_full 0.998
_diffrn_measured_fraction_theta_max 0.998
_diffrn_radiation_monochromator graphite
_diffrn_radiation_probe x-ray
_diffrn_radiation_type MoK\a
_diffrn_radiation_wavelength 0.71073
_diffrn_reflns_av_R_equivalents 0.0322
_diffrn_reflns_av_unetI/netI 0.0445
_diffrn_reflns_limit_h_max 7
_diffrn_reflns_limit_h_min -9
_diffrn_reflns_limit_k_max 32
_diffrn_reflns_limit_k_min -33
_diffrn_reflns_limit_l_max 10
_diffrn_reflns_limit_l_min -10
_diffrn_reflns_number 9962
_diffrn_reflns_theta_full 26.39
_diffrn_reflns_theta_max 26.39
_diffrn_reflns_theta_min 1.52
_exptl_absorpt_coefficient_mu 0.327
_exptl_absorpt_correction_type none
_exptl_crystal_colour colourless
_exptl_crystal_density_diffrn 1.426
_exptl_crystal_density_method 'not measured'
_exptl_crystal_description tablet
_exptl_crystal_F_000 816
_exptl_crystal_size_max 0.3
_exptl_crystal_size_mid 0.2
_exptl_crystal_size_min 0.1
_refine_diff_density_max 0.196
_refine_diff_density_min -0.225
_refine_diff_density_rms 0.067
_refine_ls_abs_structure_details 'Flack H D (1983), Acta Cryst. A39, 876-881'
_refine_ls_abs_structure_Flack 0.10(8)
_refine_ls_extinction_method none
_refine_ls_goodness_of_fit_ref 0.999
_refine_ls_hydrogen_treatment mixed
_refine_ls_matrix_type full
_refine_ls_number_parameters 266
_refine_ls_number_reflns 3676
_refine_ls_number_restraints 3
_refine_ls_restrained_S_all 0.999
_refine_ls_R_factor_all 0.0601
_refine_ls_R_factor_gt 0.0393
_refine_ls_shift/su_max 0.014
_refine_ls_shift/su_mean 0.001
_refine_ls_structure_factor_coef Fsqd
_refine_ls_weighting_details 'calc w=1/[\s^2^(Fo^2^)+(0.0601P)^2^+0.0000P] where P=(Fo^2^+2Fc^2^)/3'
_refine_ls_weighting_scheme calc
_refine_ls_wR_factor_gt 0.0856
_refine_ls_wR_factor_ref 0.1045
_reflns_number_gt 2789
_reflns_number_total 3676
_reflns_threshold_expression >2sigma(I)
_cod_data_source_file c2ce06537a.txt
_cod_data_source_block bn33b_solvat_dmso1_sgs
_cod_database_code 7207626

loop_
_symmetry_equiv_pos_as_xyz
'x, y, z'
'-x, -y, z+1/2'
'-x+1/2, y+1/2, z+1/2'
'x+1/2, -y+1/2, z'

loop_
_atom_site_label
_atom_site_type_symbol
_atom_site_fract_x
_atom_site_fract_y
_atom_site_fract_z
_atom_site_U_iso_or_equiv
_atom_site_adp_type
_atom_site_occupancy
_atom_site_symmetry_multiplicity
_atom_site_calc_flag
_atom_site_refinement_flags
_atom_site_disorder_assembly
_atom_site_disorder_group
S1S S 0.30039(13) -0.47764(4) 0.32819(12) 0.0531(4) Uani 0.830(3) 1 d P A 1
C1S C 0.1478(18) -0.5214(5) 0.3791(17) 0.119(5) Uani 0.830(3) 1 d P A 1
H1S1 H 0.1196 -0.5178 0.4877 0.178 Uiso 0.830(3) 1 calc PR A 1
H1S2 H 0.1916 -0.5543 0.3609 0.178 Uiso 0.830(3) 1 calc PR A 1
H1S3 H 0.0477 -0.5164 0.3168 0.178 Uiso 0.830(3) 1 calc PR A 1
C2S C 0.3216(15) -0.4964(4) 0.1288(10) 0.090(3) Uani 0.830(3) 1 d P A 1
H2S1 H 0.2117 -0.4967 0.08 0.135 Uiso 0.830(3) 1 calc PR A 1
H2S2 H 0.3704 -0.5291 0.1243 0.135 Uiso 0.830(3) 1 calc PR A 1
H2S3 H 0.3942 -0.4733 0.0749 0.135 Uiso 0.830(3) 1 calc PR A 1
S1C S 0.1717(9) -0.4777(3) 0.2442(10) 0.088(3) Uani 0.170(3) 1 d P A 2
C1C C 0.163(6) -0.5248(15) 0.400(4) 0.040(7) Uani 0.170(3) 1 d P A 2
H1C1 H 0.264 -0.5227 0.4624 0.061 Uiso 0.170(3) 1 calc PR A 2
H1C2 H 0.1558 -0.5574 0.3536 0.061 Uiso 0.170(3) 1 calc PR A 2
H1C3 H 0.065 -0.519 0.4639 0.061 Uiso 0.170(3) 1 calc PR A 2
C2C C 0.362(9) -0.496(2) 0.168(8) 0.15(3) Uani 0.170(3) 1 d P A 2
H2C1 H 0.4335 -0.5082 0.2497 0.218 Uiso 0.170(3) 1 calc PR A 2
H2C2 H 0.4154 -0.4681 0.1174 0.218 Uiso 0.170(3) 1 calc PR A 2
H2C3 H 0.3429 -0.522 0.0923 0.218 Uiso 0.170(3) 1 calc PR A 2
O1S O 0.2087(3) -0.42880(8) 0.3208(3) 0.0707(7) Uani 1 1 d . . .
S1 S 0.31710(10) -0.39909(3) -0.26141(9) 0.0501(2) Uani 1 1 d . . .
O1 O 0.3373(2) -0.29532(7) 0.2905(2) 0.0444(5) Uani 1 1 d . . .
O2 O 0.1598(3) -0.37158(8) -0.1780(3) 0.0560(6) Uani 1 1 d . . .
O3 O 0.4389(3) -0.26688(8) 0.5103(2) 0.0606(6) Uani 1 1 d . . .
O4 O 0.2554(4) -0.44803(7) -0.2855(3) 0.0754(7) Uani 1 1 d . . .
O5 O 0.4621(3) -0.39058(9) -0.1670(3) 0.0740(7) Uani 1 1 d . . .
N1 N 0.3426(4) -0.37408(11) -0.4247(3) 0.0554(7) Uani 1 1 d D . .
H1N H 0.394(4) -0.3454(9) -0.434(5) 0.079(12) Uiso 1 1 d D . .
H2N H 0.289(4) -0.3888(11) -0.502(3) 0.066(11) Uiso 1 1 d D . .
C1 C 0.1942(3) -0.32768(11) -0.0937(3) 0.0455(7) Uani 1 1 d . . .
C2 C 0.2474(4) -0.33205(10) 0.0586(3) 0.0424(6) Uani 1 1 d . . .
H2 H 0.2605 -0.3631 0.1052 0.051 Uiso 1 1 calc R . .
C3 C 0.2805(3) -0.28903(10) 0.1398(3) 0.0386(6) Uani 1 1 d . . .
C4 C 0.2600(4) -0.24156(9) 0.0762(3) 0.0391(6) Uani 1 1 d . . .
C5 C 0.1978(4) -0.23928(11) -0.0768(4) 0.0502(7) Uani 1 1 d . . .
H5 H 0.1778 -0.2083 -0.1222 0.06 Uiso 1 1 calc R . .
C6 C 0.1655(4) -0.28189(11) -0.1618(4) 0.0529(7) Uani 1 1 d . . .
H6 H 0.1248 -0.2798 -0.2637 0.063 Uiso 1 1 calc R . .
C7 C 0.3868(4) -0.25614(10) 0.3808(3) 0.0430(7) Uani 1 1 d . . .
C8 C 0.3742(3) -0.20610(9) 0.3158(3) 0.0405(6) Uani 1 1 d . . .
C9 C 0.3098(3) -0.19887(11) 0.1720(3) 0.0406(7) Uani 1 1 d . . .
C10 C 0.2897(4) -0.14638(11) 0.1080(4) 0.0543(8) Uani 1 1 d . . .
H10A H 0.2494 -0.1483 0.0009 0.065 Uiso 1 1 calc R . .
H10B H 0.4 -0.1302 0.1067 0.065 Uiso 1 1 calc R . .
C11 C 0.1667(4) -0.11479(12) 0.2029(5) 0.0623(10) Uani 1 1 d . . .
H11A H 0.125 -0.0881 0.1368 0.075 Uiso 1 1 calc R . .
H11B H 0.07 -0.1353 0.2312 0.075 Uiso 1 1 calc R . .
C12 C 0.2390(5) -0.09214(12) 0.3500(5) 0.0738(11) Uani 1 1 d . . .
H12A H 0.1535 -0.0706 0.3959 0.089 Uiso 1 1 calc R . .
H12B H 0.3352 -0.0714 0.3216 0.089 Uiso 1 1 calc R . .
C13 C 0.2971(5) -0.12916(13) 0.4740(5) 0.0720(11) Uani 1 1 d . . .
H13A H 0.1998 -0.1487 0.5073 0.086 Uiso 1 1 calc R . .
H13B H 0.3379 -0.1108 0.5641 0.086 Uiso 1 1 calc R . .
C14 C 0.4365(4) -0.16457(11) 0.4198(4) 0.0537(8) Uani 1 1 d . . .
H14A H 0.5219 -0.1456 0.3636 0.064 Uiso 1 1 calc R . .
H14B H 0.4908 -0.179 0.511 0.064 Uiso 1 1 calc R . .

loop_
_atom_site_aniso_label
_atom_site_aniso_U_11
_atom_site_aniso_U_22
_atom_site_aniso_U_33
_atom_site_aniso_U_23
_atom_site_aniso_U_13
_atom_site_aniso_U_12
S1S 0.0565(7) 0.0493(6) 0.0533(6) -0.0123(5) -0.0113(5) 0.0050(4)
C1S 0.149(10) 0.080(6) 0.127(10) 0.030(6) 0.005(7) -0.015(6)
C2S 0.120(8) 0.087(5) 0.064(3) -0.033(3) 0.016(5) 0.007(5)
S1C 0.081(5) 0.094(5) 0.090(5) 0.020(4) -0.017(4) -0.008(3)
C1C 0.071(19) 0.030(13) 0.020(8) -0.002(9) 0.000(11) -0.007(12)
C2C 0.14(4) 0.06(2) 0.24(8) -0.01(3) -0.09(4) -0.03(2)
O1S 0.1028(18) 0.0477(12) 0.0616(16) -0.0127(12) -0.0070(14) 0.0132(11)
S1 0.0646(5) 0.0481(4) 0.0376(4) -0.0067(4) -0.0054(4) 0.0073(3)
O1 0.0598(12) 0.0392(10) 0.0342(10) 0.0003(8) -0.0086(8) -0.0011(8)
O2 0.0539(12) 0.0659(13) 0.0481(12) -0.0233(11) -0.0012(11) -0.0079(9)
O3 0.0871(17) 0.0542(12) 0.0405(11) 0.0013(9) -0.0211(12) -0.0030(11)
O4 0.126(2) 0.0419(12) 0.0588(15) -0.0044(12) 0.0111(15) -0.0033(13)
O5 0.0680(15) 0.0974(17) 0.0567(13) -0.0179(13) -0.0204(13) 0.0287(12)
N1 0.0711(19) 0.0533(17) 0.0419(14) -0.0027(14) -0.0014(14) -0.0089(14)
C1 0.0422(16) 0.0557(18) 0.0387(15) -0.0095(14) 0.0027(13) -0.0058(13)
C2 0.0444(16) 0.0426(15) 0.0401(17) -0.0008(12) 0.0038(13) 0.0013(12)
C3 0.0394(15) 0.0429(16) 0.0334(14) 0.0004(12) 0.0004(11) -0.0029(12)
C4 0.0406(15) 0.0416(15) 0.0350(14) 0.0012(13) 0.0030(12) 0.0052(12)
C5 0.060(2) 0.0505(17) 0.0396(15) 0.0091(15) -0.0045(14) 0.0063(14)
C6 0.0558(18) 0.071(2) 0.0321(13) -0.0044(15) -0.0076(15) 0.0059(14)
C7 0.0463(16) 0.0449(16) 0.0378(15) -0.0048(12) -0.0019(13) -0.0002(12)
C8 0.0376(14) 0.0389(14) 0.0450(15) -0.0039(13) 0.0026(13) -0.0034(11)
C9 0.0403(15) 0.0389(15) 0.0425(14) 0.0028(12) 0.0045(13) 0.0007(11)
C10 0.065(2) 0.0431(17) 0.0547(19) 0.0052(15) 0.0012(16) 0.0035(14)
C11 0.0529(19) 0.0501(18) 0.084(3) -0.0015(18) -0.0136(17) 0.0086(14)
C12 0.070(2) 0.0569(19) 0.094(3) -0.024(2) -0.014(2) 0.0162(17)
C13 0.078(3) 0.071(2) 0.067(2) -0.034(2) -0.0077(19) 0.0098(18)
C14 0.0508(19) 0.0518(17) 0.0586(19) -0.0049(15) -0.0141(16) -0.0070(13)

loop_
_atom_type_symbol
_atom_type_description
_atom_type_scat_dispersion_real
_atom_type_scat_dispersion_imag
_atom_type_scat_source
C C 0.0033 0.0016 'International Tables Vol C Tables 4.2.6.8 and 6.1.1.4'
H H 0 0 'International Tables Vol C Tables 4.2.6.8 and 6.1.1.4'
N N 0.0061 0.0033 'International Tables Vol C Tables 4.2.6.8 and 6.1.1.4'
O O 0.0106 0.006 'International Tables Vol C Tables 4.2.6.8 and 6.1.1.4'
S S 0.1246 0.1234 'International Tables Vol C Tables 4.2.6.8 and 6.1.1.4'

loop_
_geom_angle_atom_site_label_1
_geom_angle_atom_site_label_2
_geom_angle_atom_site_label_3
_geom_angle
O1S S1S C1S 105.7(5)
O1S S1S C2S 104.5(4)
C1S S1S C2S 96.5(6)
O1S S1C C2C 104.6(19)
O1S S1C C1C 107.1(11)
C2C S1C C1C 96(3)
S1C C1C H1C1 109.5
S1C C1C H1C2 109.5
H1C1 C1C H1C2 109.5
S1C C1C H1C3 109.5
H1C1 C1C H1C3 109.5
H1C2 C1C H1C3 109.5
S1C C2C H2C1 109.5
S1C C2C H2C2 109.5
H2C1 C2C H2C2 109.5
S1C C2C H2C3 109.5
H2C1 C2C H2C3 109.5
H2C2 C2C H2C3 109.5
S1C O1S S1S 49.0(3)
O4 S1 O5 120.59(16)
O4 S1 N1 108.19(15)
O5 S1 N1 109.71(16)
O4 S1 O2 103.12(14)
O5 S1 O2 107.02(13)
N1 S1 O2 107.36(14)
C7 O1 C3 122.0(2)
C1 O2 S1 117.61(18)
S1 N1 H1N 121(3)
S1 N1 H2N 115(2)
H1N N1 H2N 123(4)
C2 C1 C6 121.8(3)
C2 C1 O2 118.2(3)
C6 C1 O2 119.9(3)
C3 C2 C1 117.8(3)
C3 C2 H2 121.1
C1 C2 H2 121.1
C2 C3 O1 115.7(2)
C2 C3 C4 123.3(2)
O1 C3 C4 121.0(2)
C3 C4 C5 116.5(3)
C3 C4 C9 117.8(2)
C5 C4 C9 125.7(2)
C6 C5 C4 121.4(3)
C6 C5 H5 119.3
C4 C5 H5 119.3
C5 C6 C1 119.1(3)
C5 C6 H6 120.4
C1 C6 H6 120.4
O3 C7 O1 115.5(2)
O3 C7 C8 126.1(3)
O1 C7 C8 118.4(2)
C9 C8 C7 120.5(3)
C9 C8 C14 123.8(3)
C7 C8 C14 115.7(2)
C8 C9 C4 120.1(3)
C8 C9 C10 120.2(3)
C4 C9 C10 119.8(3)
C9 C10 C11 113.0(3)
C9 C10 H10A 109
C11 C10 H10A 109
C9 C10 H10B 109
C11 C10 H10B 109
H10A C10 H10B 107.8
C12 C11 C10 115.5(3)
C12 C11 H11A 108.4
C10 C11 H11A 108.4
C12 C11 H11B 108.4
C10 C11 H11B 108.4
H11A C11 H11B 107.5
C11 C12 C13 115.5(3)
C11 C12 H12A 108.4
C13 C12 H12A 108.4
C11 C12 H12B 108.4
C13 C12 H12B 108.4
H12A C12 H12B 107.5
C12 C13 C14 114.3(3)
C12 C13 H13A 108.7
C14 C13 H13A 108.7
C12 C13 H13B 108.7
C14 C13 H13B 108.7
H13A C13 H13B 107.6
C8 C14 C13 114.0(3)
C8 C14 H14A 108.8
C13 C14 H14A 108.8
C8 C14 H14B 108.8
C13 C14 H14B 108.8
H14A C14 H14B 107.7

loop_
_geom_bond_atom_site_label_1
_geom_bond_atom_site_label_2
_geom_bond_distance
S1S O1S 1.497(2)
S1S C1S 1.735(13)
S1S C2S 1.785(7)
C1S H1S1 0.96
C1S H1S2 0.96
C1S H1S3 0.96
C2S H2S1 0.96
C2S H2S2 0.96
C2S H2S3 0.96
S1C O1S 1.495(8)
S1C C2C 1.70(7)
S1C C1C 1.84(4)
C1C H1C1 0.96
C1C H1C2 0.96
C1C H1C3 0.96
C2C H2C1 0.96
C2C H2C2 0.96
C2C H2C3 0.96
S1 O4 1.415(2)
S1 O5 1.416(2)
S1 N1 1.563(3)
S1 O2 1.608(2)
O1 C7 1.361(3)
O1 C3 1.374(3)
O2 C1 1.407(3)
O3 C7 1.216(3)
N1 H1N 0.873(18)
N1 H2N 0.877(18)
C1 C2 1.373(4)
C1 C6 1.378(4)
C2 C3 1.372(4)
C2 H2 0.93
C3 C4 1.394(4)
C4 C5 1.398(4)
C4 C9 1.462(4)
C5 C6 1.378(4)
C5 H5 0.93
C6 H6 0.93
C7 C8 1.456(4)
C8 C9 1.344(4)
C8 C14 1.507(4)
C9 C10 1.519(4)
C10 C11 1.521(5)
C10 H10A 0.97
C10 H10B 0.97
C11 C12 1.509(5)
C11 H11A 0.97
C11 H11B 0.97
C12 C13 1.523(6)
C12 H12A 0.97
C12 H12B 0.97
C13 C14 1.523(4)
C13 H13A 0.97
C13 H13B 0.97
C14 H14A 0.97
C14 H14B 0.97

loop_
_geom_hbond_atom_site_label_D
_geom_hbond_atom_site_label_H
_geom_hbond_atom_site_label_A
_geom_hbond_distance_DH
_geom_hbond_distance_HA
_geom_hbond_distance_DA
_geom_hbond_angle_DHA
_geom_hbond_site_symmetry_A
N1 H1N O3 0.873(18) 2.19(2) 3.026(4) 161(3) 1_554
N1 H2N O1S 0.877(18) 1.96(2) 2.828(4) 169(3) 1_554

loop_
_geom_torsion_atom_site_label_1
_geom_torsion_atom_site_label_2
_geom_torsion_atom_site_label_3
_geom_torsion_atom_site_label_4
_geom_torsion
C2C S1C O1S S1S -47(2)
C1C S1C O1S S1S 54.1(14)
C1S S1S O1S S1C -52.6(7)
C2S S1S O1S S1C 48.7(6)
O4 S1 O2 C1 160.3(2)
O5 S1 O2 C1 32.1(3)
N1 S1 O2 C1 -85.6(2)
S1 O2 C1 C2 -84.7(3)
S1 O2 C1 C6 98.8(3)
C6 C1 C2 C3 -3.5(4)
O2 C1 C2 C3 -180.0(2)
C1 C2 C3 O1 -178.5(2)
C1 C2 C3 C4 1.1(4)
C7 O1 C3 C2 175.2(2)
C7 O1 C3 C4 -4.5(4)
C2 C3 C4 C5 1.8(4)
O1 C3 C4 C5 -178.5(2)
C2 C3 C4 C9 -176.3(3)
O1 C3 C4 C9 3.3(4)
C3 C4 C5 C6 -2.6(4)
C9 C4 C5 C6 175.3(3)
C4 C5 C6 C1 0.4(4)
C2 C1 C6 C5 2.8(4)
O2 C1 C6 C5 179.2(2)
C3 O1 C7 O3 -178.0(3)
C3 O1 C7 C8 1.7(4)
O3 C7 C8 C9 -178.2(3)
O1 C7 C8 C9 2.1(4)
O3 C7 C8 C14 1.7(4)
O1 C7 C8 C14 -178.0(2)
C7 C8 C9 C4 -3.1(4)
C14 C8 C9 C4 177.0(3)
C7 C8 C9 C10 177.2(2)
C14 C8 C9 C10 -2.6(4)
C3 C4 C9 C8 0.5(4)
C5 C4 C9 C8 -177.5(3)
C3 C4 C9 C10 -179.9(2)
C5 C4 C9 C10 2.2(4)
C8 C9 C10 C11 -62.7(4)
C4 C9 C10 C11 117.7(3)
C9 C10 C11 C12 80.7(4)
C10 C11 C12 C13 -63.2(4)
C11 C12 C13 C14 60.1(4)
C9 C8 C14 C13 66.1(4)
C7 C8 C14 C13 -113.8(3)
C12 C13 C14 C8 -76.6(4)
